data_2005373
loop_
_publ_author_name
'Rotar, R.'
'Leban, I.'
'Bren\<ci\<c, J. V.'

_publ_section_title
;
 <i>trans</i>-Dichlorotetrakis(pyridine-<i>N</i>)molybdenum(III)
 Tribromide
;
_journal_issue 9
_journal_name_full 'Acta Crystallographica Section C'
_journal_page_first 2155
_journal_page_last 2157
_journal_paper_doi 10.1107/S0108270196005628
_journal_volume 52
_journal_year 1996
_chemical_formula_iupac '[Mo Cl2 (C5 H5 N)4] Br3 '
_chemical_formula_moiety '(C5 H5 N)4, Cl2, Mo 3+, (Br3 1-)'
_chemical_formula_sum 'C20 H20 Br3 Cl2 Mo N4'
_chemical_formula_weight 722.96
_chemical_name_systematic
;
trans-dichlorotetra(pyridine)molybdenum(III) tribromide
;
_space_group_IT_number 60
_symmetry_cell_setting orthorhombic
_symmetry_space_group_name_Hall '-P 2n 2ab'
_symmetry_space_group_name_H-M 'P b c n'
_audit_creation_method SHELXL
_cell_angle_alpha 90.00
_cell_angle_beta 90.00
_cell_angle_gamma 90.00
_cell_formula_units_Z 4
_cell_length_a 7.577(1)
_cell_length_b 22.058(3)
_cell_length_c 15.098(2)
_cell_measurement_reflns_used 25
_cell_measurement_temperature 293(1)
_cell_measurement_theta_max 10
_cell_measurement_theta_min 7
_cell_volume 2523.4(6)
_computing_cell_refinement 'CAD-4 Software'
_computing_data_collection 'CAD-4 Software (Enraf-Nonius, 1989)'
_computing_data_reduction 'NRCVAX (Gabe, Le Page, Charland, Lee & White, 1989)'
_computing_molecular_graphics 'ORTEPII (Johnson, 1971) and PLUTON (Spek, 1991)'
_computing_publication_material SHELXL93
_computing_structure_refinement 'SHELXL93 (Sheldrick, 1993)'
_computing_structure_solution 'SHELXS86 (Sheldrick, 1985)'
_diffrn_ambient_temperature 293.0(10)
_diffrn_measurement_device 'Enraf Nonius CAD-4 diffractometer'
_diffrn_measurement_method 'variable rate \q/2\q scans'
_diffrn_radiation_monochromator graphite
_diffrn_radiation_source 'fine-focus sealed tube'
_diffrn_radiation_type 'Mo K\a'
_diffrn_radiation_wavelength 0.71073
_diffrn_reflns_av_R_equivalents 0.1009
_diffrn_reflns_av_sigmaI/netI 0.0686
_diffrn_reflns_limit_h_max 9
_diffrn_reflns_limit_h_min -9
_diffrn_reflns_limit_k_max 28
_diffrn_reflns_limit_k_min -28
_diffrn_reflns_limit_l_max 19
_diffrn_reflns_limit_l_min -19
_diffrn_reflns_number 10595
_diffrn_reflns_theta_max 27.0
_diffrn_reflns_theta_min 1.84
_diffrn_standards_decay_% 1.67
_diffrn_standards_interval_count 700
_diffrn_standards_interval_time 180
_diffrn_standards_number 3
_exptl_absorpt_coefficient_mu 5.497
_exptl_absorpt_correction_T_max 0.608
_exptl_absorpt_correction_T_min 0.365
_exptl_absorpt_correction_type integration
_exptl_crystal_colour 'dark yellow'
_exptl_crystal_density_diffrn 1.903
_exptl_crystal_density_meas 1.90(5)
_exptl_crystal_density_method 'flotation in CCl~4~/bromoform'
_exptl_crystal_description plate
_exptl_crystal_F_000 1396
_exptl_crystal_size_max 0.38
_exptl_crystal_size_mid 0.18
_exptl_crystal_size_min 0.10
_refine_diff_density_max 0.945
_refine_diff_density_min -0.875
_refine_ls_extinction_coef 0.0007(2)
_refine_ls_extinction_method 'empirical (Larson, 1970)'
_refine_ls_goodness_of_fit_all 1.024
_refine_ls_goodness_of_fit_obs 1.117
_refine_ls_hydrogen_treatment noref
_refine_ls_matrix_type full
_refine_ls_number_parameters 138
_refine_ls_number_reflns 2761
_refine_ls_number_restraints 0
_refine_ls_restrained_S_all 1.024
_refine_ls_restrained_S_obs 1.117
_refine_ls_R_factor_all 0.1190
_refine_ls_R_factor_obs 0.0525
_refine_ls_shift/esd_max 0.076
_refine_ls_shift/esd_mean 0.011
_refine_ls_structure_factor_coef Fsqd
_refine_ls_weighting_details 'w = 1/[\s^2^(Fo^2^)+(0.0593P)^2^] where P=(Fo^2^+2Fc^2^)/3'
_refine_ls_weighting_scheme calc
_refine_ls_wR_factor_all 0.1327
_refine_ls_wR_factor_obs 0.1052
_reflns_number_observed 1514
_reflns_number_total 2761
_reflns_observed_criterion >2sigma(I)
_cod_data_source_file jz1125.cif
_cod_data_source_block mocla
_cod_depositor_comments
;
The following automatic conversions were performed:

'_refine_ls_weighting_scheme' value 'calc w =
1/[\s^2^(Fo^2^)+(0.0593P)^2^] where P=(Fo^2^+2Fc^2^)/3' was changed
to 'calc'. New tag '_refine_ls_weighting_details' was created. The
value of the new tag was set to 'w = 1/[\s^2^(Fo^2^)+(0.0593P)^2^]
where P=(Fo^2^+2Fc^2^)/3'.

Automatic conversion script
Id: cif_fix_values 3143 2015-03-26 13:38:13Z robertas 
;
_cod_database_code 2005373

loop_
_symmetry_equiv_pos_as_xyz
'x, y, z'
'-x+1/2, y+1/2, z'
'x, -y, z+1/2'
'-x+1/2, -y+1/2, z+1/2'
'-x, -y, -z'
'x-1/2, -y-1/2, -z'
'-x, y, -z-1/2'
'x-1/2, y-1/2, -z-1/2'

loop_
_atom_site_aniso_label
_atom_site_aniso_U_11
_atom_site_aniso_U_22
_atom_site_aniso_U_33
_atom_site_aniso_U_12
_atom_site_aniso_U_13
_atom_site_aniso_U_23
Mo 0.0265(4) 0.0403(4) 0.0299(4) 0.000 0.0008(4) 0.000
Br1 0.0640(6) 0.0857(6) 0.0776(6) 0.0014(5) 0.0167(5) -0.0083(5)
Br 0.0494(6) 0.0502(6) 0.0606(6) 0.000 -0.0035(5) 0.000
Cl 0.0375(9) 0.0595(10) 0.0408(8) -0.0048(8) -0.0078(7) 0.0046(8)
N11 0.036(3) 0.043(3) 0.033(3) 0.000(3) -0.002(2) -0.001(2)
C12 0.027(3) 0.052(4) 0.048(4) 0.002(3) -0.001(3) 0.000(3)
C13 0.042(4) 0.062(5) 0.042(4) 0.010(4) 0.007(3) -0.002(4)
C14 0.055(5) 0.058(5) 0.047(4) 0.016(4) 0.010(4) -0.006(4)
C15 0.052(4) 0.050(4) 0.047(4) -0.004(4) -0.006(4) -0.006(4)
C16 0.038(4) 0.056(4) 0.042(4) -0.010(3) -0.002(3) -0.010(3)
N21 0.033(3) 0.043(3) 0.030(3) 0.005(3) 0.004(2) -0.004(2)
C22 0.046(4) 0.049(4) 0.042(4) -0.001(3) 0.004(4) -0.005(3)
C23 0.051(5) 0.044(4) 0.070(5) -0.017(4) -0.001(4) 0.004(4)
C24 0.054(5) 0.056(5) 0.050(5) -0.007(4) 0.009(4) 0.011(4)
C25 0.048(4) 0.065(5) 0.039(4) -0.001(4) 0.010(4) 0.006(4)
C26 0.046(4) 0.050(4) 0.035(4) -0.005(3) -0.005(3) 0.001(3)

loop_
_atom_site_label
_atom_site_occupancy
_atom_site_fract_x
_atom_site_fract_y
_atom_site_fract_z
_atom_site_U_iso_or_equiv
_atom_site_thermal_displace_type
_atom_site_calc_flag
_atom_site_refinement_flags
_atom_site_type_symbol
Mo 1 0.0000 0.38793(3) 0.2500 0.0322(2) Uani d S Mo
Br1 1 0.71870(12) 0.14006(4) 0.12315(6) 0.0757(3) Uani d . Br
Br 1 0.5000 0.14182(4) 0.2500 0.0534(3) Uani d S Br
Cl 1 -0.2362(2) 0.38769(8) 0.14343(11) 0.0459(4) Uani d . Cl
N11 1 0.1355(7) 0.3175(2) 0.1742(3) 0.0371(13) Uani d . N
C12 1 0.3126(8) 0.3208(3) 0.1589(4) 0.042(2) Uani d . C
H12 1 0.3753(8) 0.3537(3) 0.1811(4) 0.059 Uiso calc R H
C13 1 0.4005(9) 0.2775(3) 0.1124(4) 0.049(2) Uani d . C
H13 1 0.5216(9) 0.2810(3) 0.1041(4) 0.068 Uiso calc R H
C14 1 0.3129(10) 0.2289(3) 0.0779(5) 0.053(2) Uani d . C
H14 1 0.3714(10) 0.1997(3) 0.0446(5) 0.075 Uiso calc R H
C15 1 0.1322(10) 0.2248(3) 0.0943(5) 0.050(2) Uani d . C
H15 1 0.0679(10) 0.1918(3) 0.0736(5) 0.070 Uiso calc R H
C16 1 0.0508(9) 0.2699(3) 0.1412(4) 0.045(2) Uani d . C
H16 1 -0.0702(9) 0.2670(3) 0.1505(4) 0.063 Uiso calc R H
N21 1 0.1409(6) 0.4569(2) 0.1718(3) 0.0353(12) Uani d . N
C22 1 0.2289(9) 0.5029(3) 0.2103(5) 0.046(2) Uani d . C
H22 1 0.2266(9) 0.5064(3) 0.2717(5) 0.064 Uiso calc R H
C23 1 0.3220(9) 0.5447(3) 0.1619(5) 0.055(2) Uani d . C
H23 1 0.3805(9) 0.5761(3) 0.1906(5) 0.077 Uiso calc R H
C24 1 0.3293(10) 0.5403(3) 0.0712(5) 0.053(2) Uani d . C
H24 1 0.3926(10) 0.5683(3) 0.0378(5) 0.075 Uiso calc R H
C25 1 0.2404(10) 0.4936(4) 0.0314(5) 0.051(2) Uani d . C
H25 1 0.2427(10) 0.4893(4) -0.0299(5) 0.071 Uiso calc R H
C26 1 0.1481(9) 0.4532(3) 0.0826(4) 0.044(2) Uani d . C
H26 1 0.0877(9) 0.4219(3) 0.0547(4) 0.061 Uiso calc R H

loop_
_atom_type_symbol
_atom_type_description
_atom_type_scat_dispersion_real
_atom_type_scat_dispersion_imag
_atom_type_scat_source
Mo Mo -1.6832 0.6857 'International Tables Vol C Tables 4.2.6.8 and 6.1.1.4'
Br Br -0.2901 2.4595 'International Tables Vol C Tables 4.2.6.8 and 6.1.1.4'
Cl Cl 0.1484 0.1585 'International Tables Vol C Tables 4.2.6.8 and 6.1.1.4'
N N 0.0061 0.0033 'International Tables Vol C Tables 4.2.6.8 and 6.1.1.4'
C C 0.0033 0.0016 'International Tables Vol C Tables 4.2.6.8 and 6.1.1.4'
H H 0.0000 0.0000 'International Tables Vol C Tables 4.2.6.8 and 6.1.1.4'

loop_
_geom_angle_atom_site_label_1
_geom_angle_atom_site_label_2
_geom_angle_atom_site_label_3
_geom_angle_site_symmetry_1
_geom_angle_site_symmetry_3
_geom_angle
_geom_angle_publ_flag
N11 Mo N11 . 7_556 89.4(3) yes
N11 Mo N21 . 7_556 178.4(2) yes
N11 Mo N21 7_556 7_556 89.0(2) ?
N11 Mo N21 . . 89.0(2) yes
N11 Mo N21 7_556 . 178.4(2) ?
N21 Mo N21 7_556 . 92.6(3) yes
N11 Mo Cl . . 89.86(14) yes
N11 Mo Cl 7_556 . 89.96(14) yes
N21 Mo Cl 7_556 . 89.97(14) ?
N21 Mo Cl . . 90.20(14) yes
N11 Mo Cl . 7_556 89.96(14) ?
N11 Mo Cl 7_556 7_556 89.86(14) ?
N21 Mo Cl 7_556 7_556 90.20(14) ?
N21 Mo Cl . 7_556 89.97(14) yes
Cl Mo Cl . 7_556 179.75(9) yes
Br1 Br Br1 7_656 . 178.24(6) yes
C16 N11 C12 . . 117.0(6) ?
C16 N11 Mo . . 122.1(4) ?
C12 N11 Mo . . 120.9(4) ?
C13 C12 N11 . . 122.1(7) ?
C12 C13 C14 . . 120.7(7) ?
C13 C14 C15 . . 117.5(7) ?
C16 C15 C14 . . 119.2(7) ?
N11 C16 C15 . . 123.4(6) ?
C22 N21 C26 . . 117.2(6) ?
C22 N21 Mo . . 121.9(4) ?
C26 N21 Mo . . 120.9(5) ?
N21 C22 C23 . . 122.1(6) ?
C22 C23 C24 . . 120.3(7) ?
C25 C24 C23 . . 118.0(7) ?
C24 C25 C26 . . 119.5(7) ?
N21 C26 C25 . . 122.9(7) ?

loop_
_geom_bond_atom_site_label_1
_geom_bond_atom_site_label_2
_geom_bond_site_symmetry_2
_geom_bond_distance
_geom_bond_publ_flag
Mo N11 . 2.186(5) yes
Mo N11 7_556 2.186(5) no
Mo N21 7_556 2.202(5) no
Mo N21 . 2.202(5) yes
Mo Cl . 2.407(2) yes
Mo Cl 7_556 2.407(2) no
Br1 Br . 2.5328(9) yes
Br Br1 7_656 2.5328(9) no
N11 C16 . 1.328(8) ?
N11 C12 . 1.363(7) ?
C12 C13 . 1.360(9) ?
C13 C14 . 1.364(10) ?
C14 C15 . 1.394(10) ?
C15 C16 . 1.368(9) ?
N21 C22 . 1.346(8) ?
N21 C26 . 1.350(8) ?
C22 C23 . 1.373(9) ?
C23 C24 . 1.374(10) ?
C24 C25 . 1.370(10) ?
C25 C26 . 1.372(9) ?
